data_4514423
loop_
_publ_author_name
'Zhao, Gang'
'Kumar, Dheeraj'
'Hu, Lu'
'Shreeve, Jean&#x2019;ne M.'

_publ_section_title
;
 A Safe and Scaled-Up Route to Inert Ammonia Oxide Hydroxylammonium Azide
 (H7N5O2), Hydrazinium Azide (H5N5), and Ammonium Azide (H4N4)
;
_journal_issue 9
_journal_name_full 'ACS Applied Energy Materials'
_journal_page_first 6919
_journal_paper_doi 10.1021/acsaem.9b01447
_journal_volume 2
_journal_year 2019
_chemical_formula_moiety 'H5 N2, N3'
_chemical_formula_sum 'H5 N5'
_chemical_formula_weight 75.09
_space_group_crystal_system monoclinic
_space_group_IT_number 14
_space_group_name_Hall '-P 2yn'
_space_group_name_H-M_alt 'P 1 21/n 1'
_symmetry_space_group_name_Hall '-P 2yn'
_symmetry_space_group_name_H-M 'P 1 21/n 1'
_atom_sites_solution_hydrogens difmap
_atom_sites_solution_primary direct
_audit_creation_date 2019-01-28
_audit_creation_method
;
Olex2 1.2
(compiled 2018.05.29 svn.r3508 for OlexSys, GUI svn.r5506)
;
_cell_angle_alpha 90
_cell_angle_beta 93.261(4)
_cell_angle_gamma 90
_cell_formula_units_Z 4
_cell_length_a 5.641(2)
_cell_length_b 5.521(2)
_cell_length_c 11.306(4)
_cell_measurement_reflns_used 1688
_cell_measurement_temperature 243(2)
_cell_measurement_theta_max 25.03
_cell_measurement_theta_min 3.61
_cell_volume 351.5(2)
_computing_cell_refinement 'SAINT v8.34A (Bruker, 2013)'
_computing_data_collection 'COSMO (BRUKER, V1.61, 2009)'
_computing_data_reduction 'SAINT v8.34A (Bruker, 2013)'
_computing_molecular_graphics
;
O. V. Dolomanov, L. J. Bourhis, R. J. Gildea, J. A. K. Howard and H. Puschmann,
OLEX2: a complete structure solution, refinement and analysis program.
J. Appl. Cryst. (2009). 42, 339-341.
;
_computing_publication_material
;
O. V. Dolomanov, L. J. Bourhis, R. J. Gildea, J. A. K. Howard and H. Puschmann,
OLEX2: a complete structure solution, refinement and analysis program.
J. Appl. Cryst. (2009). 42, 339-341.
;
_computing_structure_refinement 'SHELXL (Sheldrick, Acta Cryst. A64 2008, 112-122)'
_computing_structure_solution 'SHELXT (Sheldrick, G.M. (2015). Acta Cryst. A71, 3-8)'
_diffrn_ambient_temperature 243(2)
_diffrn_detector_area_resol_mean 8.36
_diffrn_measured_fraction_theta_full 1.000
_diffrn_measured_fraction_theta_max 1.000
_diffrn_measurement_device_type 'Bruker APEX-II CCD'
_diffrn_measurement_method \w
_diffrn_radiation_monochromator graphite
_diffrn_radiation_type MoK\a
_diffrn_radiation_wavelength 0.71073
_diffrn_reflns_av_R_equivalents 0.0567
_diffrn_reflns_av_unetI/netI 0.0310
_diffrn_reflns_Laue_measured_fraction_full 1.000
_diffrn_reflns_Laue_measured_fraction_max 1.000
_diffrn_reflns_limit_h_max 7
_diffrn_reflns_limit_h_min -7
_diffrn_reflns_limit_k_max 7
_diffrn_reflns_limit_k_min -7
_diffrn_reflns_limit_l_max 14
_diffrn_reflns_limit_l_min -14
_diffrn_reflns_number 6369
_diffrn_reflns_point_group_measured_fraction_full 1.000
_diffrn_reflns_point_group_measured_fraction_max 1.000
_diffrn_reflns_theta_full 25.242
_diffrn_reflns_theta_max 27.526
_diffrn_reflns_theta_min 3.610
_diffrn_source 'sealed tube'
_diffrn_standards_number 0
_exptl_absorpt_coefficient_mu 0.115
_exptl_absorpt_correction_T_max 0.7456
_exptl_absorpt_correction_T_min 0.6625
_exptl_absorpt_correction_type multi-scan
_exptl_absorpt_process_details
'SADABS-2014/5 (Bruker,2014/5) was used for absorption correction. wR2(int) was 0.0844 before and 0.0620 after correction. The Ratio of minimum to maximum transmission is 0.8885. The \l/2 correction factor is 0.00150.'
_exptl_crystal_colour colourless
_exptl_crystal_colour_primary colourless
_exptl_crystal_density_diffrn 1.419
_exptl_crystal_description chunk
_exptl_crystal_F_000 160
_exptl_crystal_recrystallization_method 'used as received'
_exptl_crystal_size_max 0.198
_exptl_crystal_size_mid 0.18
_exptl_crystal_size_min 0.071
_refine_diff_density_max 0.181
_refine_diff_density_min -0.173
_refine_diff_density_rms 0.046
_refine_ls_extinction_coef 0.102(19)
_refine_ls_extinction_expression Fc^*^=kFc[1+0.001xFc^2^\l^3^/sin(2\q)]^-1/4^
_refine_ls_extinction_method 'SHELXL-2018/3 (Sheldrick 2018)'
_refine_ls_goodness_of_fit_ref 1.041
_refine_ls_hydrogen_treatment refall
_refine_ls_matrix_type full
_refine_ls_number_parameters 67
_refine_ls_number_reflns 814
_refine_ls_number_restraints 0
_refine_ls_restrained_S_all 1.041
_refine_ls_R_factor_all 0.0636
_refine_ls_R_factor_gt 0.0454
_refine_ls_shift/su_max 0.000
_refine_ls_shift/su_mean 0.000
_refine_ls_structure_factor_coef Fsqd
_refine_ls_weighting_details 'w=1/[\s^2^(Fo^2^)+(0.0600P)^2^+0.1043P] where P=(Fo^2^+2Fc^2^)/3'
_refine_ls_weighting_scheme calc
_refine_ls_wR_factor_gt 0.1145
_refine_ls_wR_factor_ref 0.1280
_reflns_Friedel_coverage 0.000
_reflns_number_gt 604
_reflns_number_total 814
_reflns_threshold_expression 'I > 2\s(I)'
_cod_data_source_file ae9b01447_si_003.cif
_cod_data_source_block js119d
_cod_database_code 4514423
_shelx_shelxl_version_number 2018/3
_shelx_space_group_comment
;
The symmetry employed for this shelxl refinement is uniquely defined
by the following loop, which should always be used as a source of
symmetry information in preference to the above space-group names.
They are only intended as comments.
;
_shelx_estimated_absorpt_t_max 0.992
_shelx_estimated_absorpt_t_min 0.978
_olex2_refinement_description
;
;
_olex2_diffrn_ambient_temperature_device 'Oxford Cryosystems'
_olex2_exptl_crystal_mounting_method 'The crystal was mounted on a nylon loop with paratone oil'
_olex2_submission_original_sample_id N2H5(N3)
_olex2_submission_special_instructions 'No special instructions were received'

loop_
_space_group_symop_operation_xyz
'x, y, z'
'-x+1/2, y+1/2, -z+1/2'
'-x, -y, -z'
'x-1/2, -y-1/2, z-1/2'

loop_
_atom_site_label
_atom_site_type_symbol
_atom_site_fract_x
_atom_site_fract_y
_atom_site_fract_z
_atom_site_U_iso_or_equiv
_atom_site_adp_type
_atom_site_occupancy
_atom_site_site_symmetry_order
_atom_site_calc_flag
N1 N 0.8617(3) -0.0748(3) 0.65260(14) 0.0326(4) Uani 1 1 d
H1A H 0.861(4) -0.167(4) 0.584(2) 0.053(6) Uiso 1 1 d
H1B H 1.006(3) 0.027(4) 0.6584(18) 0.047(5) Uiso 1 1 d
H1C H 0.856(4) -0.180(4) 0.715(2) 0.057(6) Uiso 1 1 d
N2 N 0.6653(3) 0.0941(3) 0.64960(14) 0.0346(4) Uani 1 1 d
H2A H 0.530(4) -0.007(4) 0.638(2) 0.053(6) Uiso 1 1 d
H2B H 0.669(4) 0.182(4) 0.579(2) 0.058(7) Uiso 1 1 d
N3 N 0.8302(3) -0.2887(3) 0.42452(14) 0.0413(5) Uani 1 1 d
N4 N 0.7445(2) -0.4776(2) 0.40136(12) 0.0327(4) Uani 1 1 d
N5 N 0.6597(3) -0.6650(3) 0.37815(17) 0.0552(6) Uani 1 1 d

loop_
_atom_site_aniso_label
_atom_site_aniso_U_11
_atom_site_aniso_U_22
_atom_site_aniso_U_33
_atom_site_aniso_U_23
_atom_site_aniso_U_13
_atom_site_aniso_U_12
N1 0.0345(8) 0.0284(8) 0.0350(9) -0.0004(6) 0.0030(6) -0.0020(6)
N2 0.0342(8) 0.0324(8) 0.0370(9) -0.0010(6) 0.0001(6) 0.0015(6)
N3 0.0483(10) 0.0334(8) 0.0419(9) 0.0005(6) 0.0018(7) -0.0095(7)
N4 0.0308(8) 0.0342(8) 0.0329(8) 0.0025(6) 0.0008(6) 0.0005(6)
N5 0.0568(11) 0.0369(10) 0.0705(13) -0.0064(8) -0.0084(9) -0.0115(8)

loop_
_atom_type_symbol
_atom_type_description
_atom_type_scat_dispersion_real
_atom_type_scat_dispersion_imag
_atom_type_scat_source
H H 0.0000 0.0000 'International Tables Vol C Tables 4.2.6.8 and 6.1.1.4'
N N 0.0061 0.0033 'International Tables Vol C Tables 4.2.6.8 and 6.1.1.4'

loop_
_geom_angle_atom_site_label_1
_geom_angle_atom_site_label_2
_geom_angle_atom_site_label_3
_geom_angle
N5 N4 N3 179.9(2)

loop_
_geom_bond_atom_site_label_1
_geom_bond_atom_site_label_2
_geom_bond_distance
N1 N2 1.447(2)
N3 N4 1.1729(19)
N4 N5 1.163(2)
